data_4313333
loop_
_publ_author_name
'Tony C. H. Lam'
'Eddie Y. Y. Chan'
'Wing-Leung Mak'
'Samuel M. F. Lo'
'Ian D. Williams'
'Wing-Tak Wong'
'Wa-Hung Leung'

_publ_section_title
;
 Half-Sandwich Titanium(IV) Complexes with Kl\"aui's Tripod Ligand
;
_journal_name_full 'Inorganic Chemistry'
_journal_page_first 1842
_journal_page_last 1847
_journal_paper_doi 10.1021/ic020287w
_journal_volume 42
_journal_year 2003
_chemical_formula_sum 'C47 H57 Co O13 P3 Ti'
_chemical_formula_weight 1029.71
_space_group_IT_number 2
_symmetry_cell_setting triclinic
_symmetry_Int_Tables_number 2
_symmetry_space_group_name_Hall '-P 1'
_symmetry_space_group_name_H-M 'P -1'
_audit_creation_date 'Sat Apr  9 11:23:47 2000'
_audit_creation_method 'from TEXRAY.INF file'
_cell_angle_alpha 96.44(1)
_cell_angle_beta 104.26(1)
_cell_angle_gamma 95.91(1)
_cell_formula_units_Z 4
_cell_length_a 14.086(1)
_cell_length_b 16.355(1)
_cell_length_c 25.235(1)
_cell_measurement_reflns_used 0
_cell_measurement_temperature 298.2
_cell_measurement_theta_max 0.0
_cell_measurement_theta_min 0.0
_cell_volume 5547.2(7)
_computing_cell_refinement 'MSC/AFC Diffractometer Control'
_computing_data_collection 'MSC/AFC Diffractometer Control'
_computing_data_reduction teXsan
_computing_publication_material teXsan
_computing_structure_refinement teXsan
_diffrn_ambient_temperature 298.2
_diffrn_measurement_device 'Bruker Smart-CCD'
_diffrn_measurement_method 'omega scans with profile analysis'
_diffrn_orient_matrix_UB_11 0.00000
_diffrn_orient_matrix_UB_12 0.00000
_diffrn_orient_matrix_UB_13 0.00000
_diffrn_orient_matrix_UB_21 0.00000
_diffrn_orient_matrix_UB_22 0.00000
_diffrn_orient_matrix_UB_23 0.00000
_diffrn_orient_matrix_UB_31 0.00000
_diffrn_orient_matrix_UB_32 0.00000
_diffrn_orient_matrix_UB_33 0.00000
_diffrn_radiation_monochromator graphite
_diffrn_radiation_source 'X-ray tube'
_diffrn_radiation_type MoKalpha
_diffrn_radiation_wavelength 0.7107
_diffrn_reflns_av_R_equivalents 0.05
_diffrn_reflns_limit_h_max 18
_diffrn_reflns_limit_h_min -17
_diffrn_reflns_limit_k_max 18
_diffrn_reflns_limit_k_min -20
_diffrn_reflns_limit_l_max 28
_diffrn_reflns_limit_l_min -32
_diffrn_reflns_number 34642
_diffrn_reflns_theta_max 27.58
_diffrn_reflns_theta_min 2
_diffrn_standards_decay_% 0.00
_diffrn_standards_interval_count 0
_diffrn_standards_number 0
_exptl_absorpt_coefficient_mu 0.584
_exptl_absorpt_correction_type none
_exptl_crystal_colour yellow
_exptl_crystal_density_diffrn 1.233
_exptl_crystal_description block
_exptl_crystal_F_000 2148.00
_exptl_crystal_size_max 0.180
_exptl_crystal_size_mid 0.120
_exptl_crystal_size_min 0.120
_refine_diff_density_max 0.84
_refine_diff_density_min -0.54
_refine_ls_extinction_method none
_refine_ls_goodness_of_fit_obs 1.820
_refine_ls_hydrogen_treatment noref
_refine_ls_matrix_type full
_refine_ls_number_parameters 1171
_refine_ls_number_reflns 9635
_refine_ls_number_restraints 0
_refine_ls_R_factor_obs 0.0820
_refine_ls_shift/esd_max 0.0090
_refine_ls_structure_factor_coef F
_refine_ls_weighting_scheme sigma
_refine_ls_wR_factor_obs 0.0915
_reflns_number_observed 9635
_reflns_number_total 24003
_reflns_observed_criterion 1.50
_cod_data_source_file ic020287w_6.cif
_cod_data_source_block '[LOEtTi]2(mu-O)2(mu-BINOL).(2BINOLH2)'
_cod_depositor_comments
;
The following automatic conversions were performed:

'_atom_site_thermal_displace_type' tag value 'Uij' was replaced with
'Uani' value 236 times.

Automatic conversion script
Id: cif_fix_values 1646 2011-03-28 12:23:43Z adriana 
;
_cod_original_cell_volume 5547.2(8)
_cod_original_sg_symbol_H-M 'P -1 '
_cod_original_formula_sum 'C47 H57 Co O13 P3 Ti '
_cod_database_code 4313333

loop_
_symmetry_equiv_pos_as_xyz
'   +x,   +y,   +z'
'   -x,   -y,   -z'

loop_
_atom_site_aniso_label
_atom_site_aniso_U_11
_atom_site_aniso_U_22
_atom_site_aniso_U_33
_atom_site_aniso_U_12
_atom_site_aniso_U_13
_atom_site_aniso_U_23
Co(1) 0.050(1) 0.075(1) 0.032(1) 0.0148(10) 0.0124(8) 0.0139(9)
Co(2) 0.056(1) 0.057(1) 0.051(1) 0.0303(10) 0.0192(9) 0.0102(9)
Ti(1) 0.038(1) 0.045(1) 0.032(1) 0.010(1) 0.011(1) 0.008(1)
Ti(2) 0.040(1) 0.041(1) 0.035(1) 0.013(1) 0.012(1) 0.007(1)
P(1) 0.050(2) 0.079(3) 0.038(2) 0.025(2) 0.013(2) 0.020(2)
P(2) 0.049(2) 0.058(2) 0.033(2) 0.007(2) 0.009(2) 0.000(2)
P(3) 0.048(2) 0.064(3) 0.038(2) 0.007(2) 0.017(2) 0.015(2)
P(4) 0.060(2) 0.048(2) 0.047(2) 0.022(2) 0.014(2) 0.014(2)
P(5) 0.049(2) 0.046(2) 0.043(2) 0.013(2) 0.013(2) 0.002(2)
P(6) 0.044(2) 0.059(2) 0.048(2) 0.021(2) 0.018(2) 0.015(2)
O(1) 0.036(4) 0.039(5) 0.041(5) 0.009(4) 0.013(4) 0.007(4)
O(2) 0.037(4) 0.045(5) 0.031(4) 0.002(4) 0.009(4) 0.006(4)
O(3) 0.049(5) 0.063(6) 0.033(5) 0.025(4) 0.012(4) 0.014(4)
O(4) 0.111(8) 0.091(8) 0.063(6) 0.065(7) 0.033(6) 0.038(6)
O(5) 0.045(6) 0.142(10) 0.052(6) 0.010(6) 0.011(5) 0.022(6)
O(6) 0.045(5) 0.046(5) 0.034(5) 0.009(4) 0.011(4) 0.006(4)
O(7) 0.076(7) 0.086(7) 0.050(6) 0.040(6) 0.024(5) 0.011(5)
O(8) 0.088(7) 0.064(7) 0.052(6) -0.001(6) 0.017(5) 0.010(5)
O(9) 0.035(5) 0.066(6) 0.034(5) 0.003(4) 0.009(4) 0.012(4)
O(10) 0.041(5) 0.106(8) 0.046(5) 0.012(5) 0.020(4) 0.006(5)
O(11) 0.109(8) 0.057(7) 0.062(7) 0.000(6) 0.034(6) 0.010(5)
O(12) 0.051(5) 0.051(6) 0.039(5) 0.021(4) 0.014(4) 0.017(4)
O(13) 0.066(6) 0.064(7) 0.062(6) 0.028(5) 0.005(5) 0.025(5)
O(14) 0.073(6) 0.046(6) 0.060(6) 0.009(5) 0.023(5) 0.011(5)
O(15) 0.042(5) 0.049(5) 0.048(5) 0.014(4) 0.015(4) -0.003(4)
O(16) 0.061(6) 0.054(6) 0.071(6) 0.008(5) 0.027(5) -0.009(5)
O(17) 0.055(5) 0.080(7) 0.040(5) 0.028(5) 0.016(4) 0.020(5)
O(18) 0.039(5) 0.048(5) 0.055(5) 0.017(4) 0.023(4) 0.014(4)
O(19) 0.068(6) 0.102(8) 0.072(7) 0.043(6) 0.044(5) 0.045(6)
O(20) 0.040(5) 0.070(7) 0.064(6) 0.012(5) 0.002(4) 0.002(5)
O(21) 0.037(5) 0.051(5) 0.034(5) 0.013(4) 0.007(4) 0.009(4)
O(22) 0.038(5) 0.052(6) 0.037(5) 0.017(4) 0.009(4) 0.014(4)
O(23) 0.060(6) 0.037(6) 0.096(7) 0.013(5) 0.018(5) 0.020(5)
O(24) 0.107(9) 0.25(2) 0.045(7) 0.045(9) 0.031(6) 0.033(8)
O(25) 0.104(8) 0.069(7) 0.086(7) 0.013(6) 0.050(6) -0.012(6)
O(26) 0.050(6) 0.070(7) 0.071(7) 0.001(5) 0.016(5) 0.009(5)
C(1) 0.20(2) 0.08(2) 0.18(2) 0.06(2) 0.04(2) 0.07(2)
C(2) 0.39(5) 0.28(4) 0.33(4) 0.21(4) 0.24(4) 0.12(4)
C(3) 0.046(10) 0.15(2) 0.11(1) 0.00(1) 0.022(10) 0.05(1)
C(4) 0.08(1) 0.23(2) 0.17(2) 0.00(1) 0.04(1) 0.06(2)
C(5) 0.10(1) 0.10(1) 0.08(1) 0.05(1) 0.05(1) 0.02(1)
C(6) 0.11(2) 0.19(2) 0.23(3) 0.02(2) 0.02(2) 0.11(2)
C(7) 0.12(2) 0.14(2) 0.08(1) 0.01(1) -0.01(1) -0.02(1)
C(8) 0.15(2) 0.17(2) 0.21(3) -0.06(2) 0.04(2) 0.01(2)
C(9) 0.049(10) 0.15(2) 0.07(1) 0.01(1) 0.014(8) 0.01(1)
C(10) 0.08(1) 0.20(2) 0.16(2) -0.02(1) 0.04(1) 0.07(2)
C(11) 0.18(2) 0.05(1) 0.19(3) -0.02(1) 0.06(2) 0.02(2)
C(12) 0.24(4) 0.28(4) 0.30(4) -0.07(3) 0.16(3) -0.16(3)
C(13) 0.13(2) 0.16(2) 0.033(9) 0.08(2) 0.03(1) 0.05(1)
C(14) 0.07(1) 0.16(2) 0.023(8) -0.02(1) -0.001(8) 0.01(1)
C(15) 0.09(1) 0.10(1) 0.035(9) 0.01(1) 0.013(9) 0.006(9)
C(16) 0.06(1) 0.16(2) 0.032(8) 0.02(1) 0.022(8) 0.03(1)
C(17) 0.13(2) 0.09(1) 0.05(1) -0.01(1) 0.03(1) 0.027(10)
C(18) 0.09(1) 0.09(1) 0.08(1) 0.01(1) -0.008(10) 0.016(10)
C(19) 0.10(1) 0.11(1) 0.11(1) 0.03(1) -0.01(1) 0.04(1)
C(20) 0.14(2) 0.09(1) 0.09(1) -0.01(1) 0.07(1) 0.01(1)
C(21) 0.16(2) 0.12(2) 0.18(2) -0.03(1) 0.12(2) 0.01(1)
C(22) 0.09(1) 0.07(1) 0.10(1) 0.00(1) 0.01(1) -0.02(1)
C(23) 0.16(2) 0.08(1) 0.16(2) 0.00(1) 0.08(1) 0.01(1)
C(24) 0.08(1) 0.10(1) 0.07(1) 0.04(1) 0.013(9) 0.039(10)
C(25) 0.08(1) 0.13(2) 0.13(2) 0.03(1) -0.01(1) 0.06(1)
C(26) 0.10(1) 0.12(2) 0.10(1) 0.03(1) 0.06(1) 0.05(1)
C(27) 0.16(2) 0.36(3) 0.09(1) 0.15(2) 0.07(1) 0.12(2)
C(28) 0.06(1) 0.08(1) 0.10(1) -0.006(9) -0.028(9) -0.008(10)
C(29) 0.11(1) 0.12(2) 0.09(1) -0.02(1) 0.01(1) 0.01(1)
C(30) 0.13(2) 0.15(2) 0.09(2) 0.13(2) 0.03(2) 0.02(2)
C(31) 0.06(1) 0.12(2) 0.12(2) 0.05(1) 0.03(1) -0.03(1)
C(32) 0.11(2) 0.10(2) 0.09(1) 0.07(1) 0.06(1) 0.01(1)
C(33) 0.07(1) 0.11(2) 0.11(2) 0.03(1) 0.03(1) -0.05(1)
C(34) 0.13(2) 0.10(2) 0.12(2) 0.06(1) 0.07(2) 0.01(1)
C(35) 0.036(7) 0.050(8) 0.034(7) 0.017(6) 0.005(6) 0.004(6)
C(36) 0.049(8) 0.057(9) 0.048(8) 0.015(7) 0.023(7) 0.023(7)
C(37) 0.037(8) 0.060(9) 0.068(10) 0.011(7) 0.023(7) 0.016(7)
C(38) 0.046(8) 0.056(9) 0.049(9) 0.015(7) 0.011(7) 0.005(7)
C(39) 0.048(9) 0.08(1) 0.059(10) 0.014(8) 0.002(8) 0.010(8)
C(40) 0.06(1) 0.10(1) 0.06(1) 0.016(9) -0.016(8) 0.003(9)
C(41) 0.08(1) 0.07(1) 0.06(1) 0.010(9) 0.009(9) 0.027(8)
C(42) 0.058(9) 0.064(10) 0.043(8) 0.008(7) 0.003(7) 0.014(7)
C(43) 0.047(8) 0.044(8) 0.039(7) 0.022(7) 0.012(6) 0.013(6)
C(44) 0.040(7) 0.042(8) 0.039(7) 0.015(6) 0.008(6) 0.010(6)
C(45) 0.046(8) 0.045(8) 0.030(7) 0.011(7) 0.008(6) 0.016(6)
C(46) 0.039(7) 0.055(9) 0.039(7) 0.012(7) 0.009(6) 0.008(6)
C(47) 0.057(9) 0.049(9) 0.069(9) 0.019(7) 0.016(7) 0.005(7)
C(48) 0.09(1) 0.06(1) 0.11(1) 0.046(10) 0.02(1) 0.015(9)
C(49) 0.10(1) 0.05(1) 0.10(1) 0.00(1) 0.03(1) 0.013(9)
C(50) 0.10(1) 0.06(1) 0.08(1) 0.009(10) 0.027(9) 0.021(9)
C(51) 0.067(10) 0.053(9) 0.039(8) 0.006(8) 0.004(7) 0.015(7)
C(52) 0.045(9) 0.11(1) 0.051(9) 0.009(9) 0.021(7) 0.020(9)
C(53) 0.047(8) 0.049(9) 0.060(9) 0.021(7) 0.023(7) 0.022(7)
C(54) 0.045(8) 0.039(8) 0.033(7) 0.012(7) 0.011(6) 0.013(6)
C(55) 0.036(8) 0.07(1) 0.041(8) -0.008(8) 0.007(6) 0.008(7)
C(56) 0.044(8) 0.07(1) 0.051(8) -0.006(8) 0.019(7) 0.007(7)
C(57) 0.049(9) 0.057(10) 0.07(1) 0.013(8) 0.022(7) 0.016(8)
C(58) 0.07(1) 0.05(1) 0.09(1) 0.024(9) 0.033(9) 0.018(8)
C(59) 0.07(1) 0.11(2) 0.13(2) 0.04(1) 0.05(1) 0.04(1)
C(60) 0.11(2) 0.09(2) 0.29(3) 0.04(1) 0.11(2) 0.07(2)
C(61) 0.11(2) 0.07(1) 0.32(3) 0.02(1) 0.09(2) 0.07(2)
C(62) 0.07(1) 0.10(1) 0.18(2) 0.02(1) 0.06(1) 0.04(1)
C(63) 0.059(10) 0.06(1) 0.09(1) 0.000(9) 0.028(8) 0.023(8)
C(64) 0.049(9) 0.07(1) 0.062(9) 0.017(8) 0.020(7) 0.013(8)
C(65) 0.047(8) 0.058(9) 0.055(9) 0.008(7) 0.018(7) 0.018(7)
C(66) 0.060(9) 0.055(9) 0.056(9) 0.007(7) 0.016(8) 0.012(7)
C(67) 0.07(1) 0.10(1) 0.052(10) 0.023(9) 0.014(9) 0.012(9)
C(68) 0.10(1) 0.12(2) 0.07(1) 0.03(1) -0.01(1) 0.02(1)
C(69) 0.14(2) 0.11(2) 0.05(1) 0.01(1) 0.03(1) 0.02(1)
C(70) 0.08(1) 0.08(1) 0.12(2) 0.016(10) 0.06(1) 0.02(1)
C(71) 0.058(10) 0.08(1) 0.07(1) 0.010(8) 0.031(9) 0.027(9)
C(72) 0.05(1) 0.16(2) 0.08(1) 0.02(1) 0.018(10) 0.03(1)
C(73) 0.06(1) 0.23(2) 0.05(1) 0.04(1) 0.002(9) 0.03(1)
C(74) 0.06(1) 0.12(1) 0.06(1) 0.022(10) 0.018(9) 0.027(10)
C(75) 0.045(8) 0.07(1) 0.07(1) 0.000(8) 0.028(8) 0.008(9)
C(76) 0.07(1) 0.12(2) 0.07(1) 0.03(1) 0.032(9) 0.00(1)
C(77) 0.08(1) 0.07(1) 0.10(1) 0.01(1) 0.04(1) 0.03(1)
C(78) 0.058(10) 0.05(1) 0.09(1) 0.008(9) 0.020(9) 0.015(10)
C(79) 0.08(1) 0.09(1) 0.12(2) -0.02(1) 0.02(1) 0.05(1)
C(80) 0.10(2) 0.09(2) 0.13(2) 0.03(1) 0.01(1) -0.01(1)
C(81) 0.10(1) 0.08(1) 0.09(1) 0.01(1) 0.03(1) 0.03(1)
C(82) 0.07(1) 0.039(9) 0.08(1) 0.004(8) 0.009(9) 0.005(8)
C(83) 0.032(7) 0.06(1) 0.065(10) 0.003(7) 0.012(7) 0.008(8)
C(84) 0.037(8) 0.050(9) 0.058(9) -0.003(7) 0.012(7) 0.002(7)
C(85) 0.036(8) 0.051(9) 0.058(9) 0.004(7) 0.010(7) 0.005(7)
C(86) 0.042(8) 0.038(8) 0.062(9) 0.003(7) 0.023(7) -0.005(7)
C(87) 0.049(9) 0.052(9) 0.063(9) -0.003(7) 0.024(7) -0.008(7)
C(88) 0.042(9) 0.08(1) 0.07(1) 0.005(8) 0.000(8) -0.011(9)
C(89) 0.08(1) 0.09(1) 0.07(1) 0.01(1) 0.019(10) 0.015(10)
C(90) 0.07(1) 0.08(1) 0.07(1) -0.006(9) 0.025(9) 0.014(9)
C(91) 0.047(9) 0.050(9) 0.051(9) 0.003(7) 0.010(7) 0.002(7)
C(92) 0.056(9) 0.07(1) 0.07(1) 0.010(8) 0.025(8) 0.021(8)
C(93) 0.038(8) 0.057(10) 0.07(1) 0.000(7) 0.016(8) 0.008(8)
C(94) 0.047(8) 0.055(9) 0.048(9) 0.012(7) 0.015(7) 0.009(7)

loop_
_atom_site_label
_atom_site_fract_x
_atom_site_fract_y
_atom_site_fract_z
_atom_site_U_iso_or_equiv
_atom_site_thermal_displace_type
_atom_site_calc_flag
_atom_site_calc_attached_atom
Co(1) 0.8467(1) 0.1084(1) 0.54931(6) 0.0511(6) Uani ? ?
Co(2) 0.6636(1) 0.3359(1) 0.86519(7) 0.0519(6) Uani ? ?
Ti(1) 0.8806(1) 0.1131(1) 0.71386(8) 0.0373(7) Uani ? ?
Ti(2) 0.8113(1) 0.1672(1) 0.80427(8) 0.0376(7) Uani ? ?
P(1) 0.7583(3) 0.1684(2) 0.5971(1) 0.053(1) Uani ? ?
P(2) 0.8346(2) 0.0000(2) 0.5895(1) 0.048(1) Uani ? ?
P(3) 0.9795(2) 0.1602(2) 0.6123(1) 0.048(1) Uani ? ?
P(4) 0.7033(3) 0.3334(2) 0.7873(1) 0.050(1) Uani ? ?
P(5) 0.8134(2) 0.3152(2) 0.9041(1) 0.046(1) Uani ? ?
P(6) 0.6168(2) 0.2029(2) 0.8483(1) 0.048(1) Uani ? ?
O(1) 0.7728(5) 0.0873(4) 0.7448(3) 0.038(2) Uani ? ?
O(2) 0.9149(5) 0.1977(4) 0.7696(3) 0.038(2) Uani ? ?
O(3) 0.7940(5) 0.1795(5) 0.6590(3) 0.047(3) Uani ? ?
O(4) 0.7504(7) 0.2582(6) 0.5789(4) 0.080(4) Uani ? ?
O(5) 0.6460(6) 0.1272(6) 0.5798(3) 0.080(4) Uani ? ?
O(6) 0.8273(5) 0.0133(4) 0.6484(3) 0.041(2) Uani ? ?
O(7) 0.9204(6) -0.0551(5) 0.5864(3) 0.067(3) Uani ? ?
O(8) 0.7414(7) -0.0589(6) 0.5530(3) 0.069(3) Uani ? ?
O(9) 0.9844(5) 0.1485(5) 0.6715(3) 0.045(2) Uani ? ?
O(10) 1.0683(6) 0.1191(6) 0.5947(3) 0.063(3) Uani ? ?
O(11) 1.0095(7) 0.2542(6) 0.6108(4) 0.075(4) Uani ? ?
O(12) 0.7284(5) 0.2510(5) 0.7635(3) 0.045(3) Uani ? ?
O(13) 0.6217(6) 0.3623(5) 0.7385(3) 0.063(3) Uani ? ?
O(14) 0.7917(6) 0.4068(5) 0.7934(3) 0.058(3) Uani ? ?
O(15) 0.8648(5) 0.2681(4) 0.8672(3) 0.046(3) Uani ? ?
O(16) 0.8830(6) 0.3972(5) 0.9333(3) 0.061(3) Uani ? ?
O(17) 0.8115(6) 0.2705(5) 0.9563(3) 0.056(3) Uani ? ?
O(18) 0.6914(5) 0.1465(4) 0.8358(3) 0.044(3) Uani ? ?
O(19) 0.5781(6) 0.1716(6) 0.8972(4) 0.071(3) Uani ? ?
O(20) 0.5181(6) 0.1835(5) 0.7983(3) 0.060(3) Uani ? ?
O(21) 0.9671(5) 0.0427(4) 0.7489(3) 0.041(2) Uani ? ?
O(22) 0.8795(5) 0.0998(5) 0.8527(3) 0.041(2) Uani ? ?
O(23) 0.6206(6) -0.0329(5) 0.7214(4) 0.064(3) Uani ? ?
O(24) 0.4315(8) -0.1715(8) 0.6242(4) 0.128(5) Uani ? ?
O(25) 0.2635(7) 0.3026(6) 0.7828(4) 0.083(4) Uani ? ?
O(26) 0.0780(6) 0.3091(5) 0.8142(4) 0.064(3) Uani ? ?
C(1) 0.694(2) 0.308(1) 0.601(1) 0.15(1) Uani ? ?
C(2) 0.700(3) 0.376(2) 0.588(2) 0.29(2) Uani ? ?
C(3) 0.601(1) 0.086(1) 0.6155(7) 0.097(7) Uani ? ?
C(4) 0.500(1) 0.057(1) 0.5928(9) 0.153(10) Uani ? ?
C(5) 0.998(1) -0.063(1) 0.6337(6) 0.084(6) Uani ? ?
C(6) 0.980(1) -0.140(1) 0.658(1) 0.18(1) Uani ? ?
C(7) 0.709(1) -0.132(1) 0.5715(7) 0.120(8) Uani ? ?
C(8) 0.612(2) -0.176(1) 0.536(1) 0.18(1) Uani ? ?
C(9) 1.168(1) 0.144(1) 0.6263(6) 0.088(6) Uani ? ?
C(10) 1.229(1) 0.183(1) 0.5944(8) 0.143(9) Uani ? ?
C(11) 1.006(2) 0.314(1) 0.651(1) 0.14(1) Uani ? ?
C(12) 1.070(2) 0.372(2) 0.662(1) 0.28(2) Uani ? ?
C(13) 0.757(2) 0.139(2) 0.4777(6) 0.100(8) Uani ? ?
C(14) 0.769(1) 0.054(1) 0.4715(5) 0.089(7) Uani ? ?
C(15) 0.870(2) 0.049(1) 0.4775(5) 0.075(6) Uani ? ?
C(16) 0.916(1) 0.128(2) 0.4875(5) 0.079(6) Uani ? ?
C(17) 0.849(2) 0.185(1) 0.4889(6) 0.093(7) Uani ? ?
C(18) 0.538(1) 0.3084(10) 0.7071(6) 0.090(6) Uani ? ?
C(19) 0.479(1) 0.354(1) 0.6646(7) 0.109(7) Uani ? ?
C(20) 0.845(1) 0.407(1) 0.7510(6) 0.098(7) Uani ? ?
C(21) 0.918(2) 0.478(1) 0.7621(8) 0.144(10) Uani ? ?
C(22) 0.964(1) 0.433(1) 0.9153(6) 0.094(7) Uani ? ?
C(23) 0.970(1) 0.527(1) 0.9193(8) 0.129(9) Uani ? ?
C(24) 0.905(1) 0.253(1) 0.9905(6) 0.080(6) Uani ? ?
C(25) 0.902(1) 0.168(1) 0.9965(7) 0.117(8) Uani ? ?
C(26) 0.615(1) 0.110(1) 0.9291(7) 0.098(7) Uani ? ?
C(27) 0.600(1) 0.120(2) 0.9825(8) 0.18(1) Uani ? ?
C(28) 0.475(1) 0.0997(10) 0.7752(7) 0.090(6) Uani ? ?
C(29) 0.401(1) 0.099(1) 0.7257(7) 0.112(7) Uani ? ?
C(30) 0.557(2) 0.416(2) 0.8454(8) 0.12(1) Uani ? ?
C(31) 0.528(1) 0.359(1) 0.877(1) 0.099(8) Uani ? ?
C(32) 0.598(2) 0.369(1) 0.9276(8) 0.089(8) Uani ? ?
C(33) 0.671(1) 0.432(1) 0.9270(9) 0.098(8) Uani ? ?
C(34) 0.648(2) 0.463(1) 0.876(1) 0.107(9) Uani ? ?
C(35) 1.0491(8) 0.0588(7) 0.7907(5) 0.040(4) Uani ? ?
C(36) 1.1362(9) 0.1011(7) 0.7832(5) 0.048(4) Uani ? ?
C(37) 1.2218(9) 0.1171(8) 0.8248(6) 0.052(4) Uani ? ?
C(38) 1.2252(9) 0.0928(8) 0.8770(5) 0.051(4) Uani ? ?
C(39) 1.3111(9) 0.1133(8) 0.9208(6) 0.063(5) Uani ? ?
C(40) 1.311(1) 0.0889(10) 0.9723(6) 0.080(6) Uani ? ?
C(41) 1.226(1) 0.0443(9) 0.9806(6) 0.072(5) Uani ? ?
C(42) 1.1419(9) 0.0252(8) 0.9385(5) 0.056(4) Uani ? ?
C(43) 1.1372(8) 0.0485(7) 0.8852(5) 0.041(4) Uani ? ?
C(44) 1.0493(8) 0.0278(7) 0.8410(5) 0.040(4) Uani ? ?
C(45) 0.9590(8) -0.0183(7) 0.8487(4) 0.039(4) Uani ? ?
C(46) 0.9573(8) -0.1040(8) 0.8518(4) 0.044(4) Uani ? ?
C(47) 1.0337(9) -0.1510(8) 0.8426(5) 0.058(5) Uani ? ?
C(48) 1.028(1) -0.2351(10) 0.8447(6) 0.082(6) Uani ? ?
C(49) 0.949(1) -0.2782(9) 0.8564(7) 0.083(6) Uani ? ?
C(50) 0.872(1) -0.2378(9) 0.8646(6) 0.075(6) Uani ? ?
C(51) 0.8741(10) -0.1502(8) 0.8624(5) 0.054(4) Uani ? ?
C(52) 0.7930(9) -0.105(1) 0.8691(5) 0.066(5) Uani ? ?
C(53) 0.7967(9) -0.0241(8) 0.8649(5) 0.048(4) Uani ? ?
C(54) 0.8786(8) 0.0189(7) 0.8543(4) 0.038(4) Uani ? ?
C(55) 0.6434(9) -0.1087(9) 0.7252(5) 0.052(4) Uani ? ?
C(56) 0.7414(9) -0.1287(8) 0.7260(5) 0.054(4) Uani ? ?
C(57) 0.7662(9) -0.2064(9) 0.7299(5) 0.058(5) Uani ? ?
C(58) 0.697(1) -0.2708(9) 0.7323(6) 0.065(5) Uani ? ?
C(59) 0.719(1) -0.353(1) 0.7391(7) 0.097(7) Uani ? ?
C(60) 0.656(2) -0.419(1) 0.746(1) 0.15(1) Uani ? ?
C(61) 0.558(2) -0.403(1) 0.744(1) 0.16(1) Uani ? ?
C(62) 0.531(1) -0.322(1) 0.7357(8) 0.108(8) Uani ? ?
C(63) 0.599(1) -0.2544(9) 0.7316(6) 0.065(5) Uani ? ?
C(64) 0.5734(9) -0.1722(9) 0.7272(5) 0.058(5) Uani ? ?
C(65) 0.4689(9) -0.1539(8) 0.7235(6) 0.052(4) Uani ? ?
C(66) 0.4391(10) -0.1369(8) 0.7727(6) 0.056(5) Uani ? ?
C(67) 0.498(1) -0.1358(9) 0.8244(6) 0.075(6) Uani ? ?
C(68) 0.469(1) -0.117(1) 0.8698(7) 0.101(7) Uani ? ?
C(69) 0.375(2) -0.094(1) 0.8670(7) 0.100(7) Uani ? ?
C(70) 0.314(1) -0.0934(9) 0.8179(8) 0.086(7) Uani ? ?
C(71) 0.339(1) -0.1147(8) 0.7673(6) 0.064(5) Uani ? ?
C(72) 0.279(1) -0.114(1) 0.7145(7) 0.096(7) Uani ? ?
C(73) 0.307(1) -0.135(1) 0.6672(6) 0.114(7) Uani ? ?
C(74) 0.406(1) -0.1557(10) 0.6732(6) 0.078(6) Uani ? ?
C(75) 0.2740(9) 0.3852(10) 0.8011(6) 0.062(5) Uani ? ?
C(76) 0.308(1) 0.440(1) 0.7667(6) 0.082(6) Uani ? ?
C(77) 0.322(1) 0.523(1) 0.7816(7) 0.081(6) Uani ? ?
C(78) 0.300(1) 0.5577(10) 0.8292(7) 0.068(6) Uani ? ?
C(79) 0.312(1) 0.645(1) 0.8459(8) 0.097(7) Uani ? ?
C(80) 0.286(1) 0.677(1) 0.8939(9) 0.111(8) Uani ? ?
C(81) 0.250(1) 0.624(1) 0.9251(7) 0.091(7) Uani ? ?
C(82) 0.241(1) 0.5434(9) 0.9100(6) 0.068(5) Uani ? ?
C(83) 0.2646(8) 0.5051(9) 0.8632(6) 0.053(5) Uani ? ?
C(84) 0.2547(8) 0.4178(8) 0.8491(5) 0.050(4) Uani ? ?
C(85) 0.2219(9) 0.3617(8) 0.8847(5) 0.049(4) Uani ? ?
C(86) 0.2799(9) 0.3572(7) 0.9393(5) 0.047(4) Uani ? ?
C(87) 0.3760(9) 0.4025(8) 0.9615(5) 0.055(4) Uani ? ?
C(88) 0.4326(9) 0.3962(9) 1.0142(6) 0.068(5) Uani ? ?
C(89) 0.395(1) 0.346(1) 1.0473(6) 0.080(6) Uani ? ?
C(90) 0.304(1) 0.3002(9) 1.0277(6) 0.071(5) Uani ? ?
C(91) 0.2447(9) 0.3053(8) 0.9740(5) 0.050(4) Uani ? ?
C(92) 0.153(1) 0.2563(8) 0.9516(6) 0.062(5) Uani ? ?
C(93) 0.0995(9) 0.2564(8) 0.9003(6) 0.057(5) Uani ? ?
C(94) 0.1348(9) 0.3092(8) 0.8672(5) 0.049(4) Uani ? ?
H(1) 0.6264 0.2838 0.5894 0.1805 Uani ? ?
H(2) 0.7151 0.3139 0.6406 0.1805 Uani ? ?
H(3) 0.7666 0.4026 0.6017 0.3450 Uani ? ?
H(4) 0.6829 0.3708 0.5483 0.3450 Uani ? ?
H(5) 0.6572 0.4083 0.6015 0.3450 Uani ? ?
H(6) 0.6347 0.0398 0.6245 0.1166 Uani ? ?
H(7) 0.6080 0.1235 0.6482 0.1166 Uani ? ?
H(8) 0.4661 0.1023 0.5826 0.1841 Uani ? ?
H(9) 0.4925 0.0171 0.5612 0.1841 Uani ? ?
H(10) 0.4744 0.0322 0.6195 0.1841 Uani ? ?
H(11) 1.0583 -0.0639 0.6227 0.1010 Uani ? ?
H(12) 1.0051 -0.0168 0.6611 0.1010 Uani ? ?
H(13) 0.9202 -0.1404 0.6690 0.2113 Uani ? ?
H(14) 0.9742 -0.1874 0.6309 0.2113 Uani ? ?
H(15) 1.0332 -0.1424 0.6889 0.2113 Uani ? ?
H(16) 0.7572 -0.1685 0.5721 0.1441 Uani ? ?
H(17) 0.7022 -0.1179 0.6078 0.1441 Uani ? ?
H(18) 0.5627 -0.1398 0.5351 0.2216 Uani ? ?
H(19) 0.6176 -0.1903 0.4993 0.2216 Uani ? ?
H(20) 0.5937 -0.2243 0.5502 0.2216 Uani ? ?
H(21) 1.1684 0.1832 0.6574 0.1061 Uani ? ?
H(22) 1.1955 0.0970 0.6385 0.1061 Uani ? ?
H(23) 1.2947 0.1984 0.6168 0.1714 Uani ? ?
H(24) 1.2290 0.1449 0.5632 0.1714 Uani ? ?
H(25) 1.2029 0.2312 0.5825 0.1714 Uani ? ?
H(26) 0.9444 0.3343 0.6409 0.1685 Uani ? ?
H(27) 1.0099 0.2891 0.6840 0.1685 Uani ? ?
H(28) 1.1328 0.3535 0.6718 0.3382 Uani ? ?
H(29) 1.0654 0.4004 0.6308 0.3382 Uani ? ?
H(30) 1.0626 0.4093 0.6922 0.3382 Uani ? ?
H(31) 0.6960 0.1601 0.4747 0.1196 Uani ? ?
H(32) 0.7176 0.0084 0.4645 0.1071 Uani ? ?
H(33) 0.8994 -0.0001 0.4751 0.0902 Uani ? ?
H(34) 0.9855 0.1432 0.4929 0.0943 Uani ? ?
H(35) 0.8635 0.2438 0.4960 0.1113 Uani ? ?
H(36) 0.5570 0.2612 0.6893 0.1084 Uani ? ?
H(37) 0.4983 0.2911 0.7306 0.1084 Uani ? ?
H(38) 0.4612 0.4023 0.6826 0.1302 Uani ? ?
H(39) 0.5179 0.3702 0.6407 0.1302 Uani ? ?
H(40) 0.4208 0.3190 0.6437 0.1302 Uani ? ?
H(41) 0.8768 0.3588 0.7496 0.1182 Uani ? ?
H(42) 0.8001 0.4080 0.7163 0.1182 Uani ? ?
H(43) 0.9648 0.4767 0.7962 0.1732 Uani ? ?
H(44) 0.9505 0.4772 0.7333 0.1732 Uani ? ?
H(45) 0.8873 0.5267 0.7642 0.1732 Uani ? ?
H(46) 1.0235 0.4196 0.9376 0.1129 Uani ? ?
H(47) 0.9561 0.4104 0.8779 0.1129 Uani ? ?
H(48) 0.9787 0.5504 0.9566 0.1548 Uani ? ?
H(49) 1.0249 0.5481 0.9067 0.1548 Uani ? ?
H(50) 0.9111 0.5411 0.8970 0.1548 Uani ? ?
H(51) 0.9562 0.2683 0.9738 0.0961 Uani ? ?
H(52) 0.9177 0.2850 1.0260 0.0961 Uani ? ?
H(53) 0.8509 0.1528 1.0134 0.1399 Uani ? ?
H(54) 0.8895 0.1361 0.9612 0.1399 Uani ? ?
H(55) 0.9637 0.1593 1.0190 0.1399 Uani ? ?
H(56) 0.5829 0.0571 0.9104 0.1173 Uani ? ?
H(57) 0.6841 0.1130 0.9326 0.1173 Uani ? ?
H(58) 0.6329 0.1720 1.0020 0.2172 Uani ? ?
H(59) 0.5313 0.1167 0.9797 0.2172 Uani ? ?
H(60) 0.6259 0.0766 1.0016 0.2172 Uani ? ?
H(61) 0.5256 0.0694 0.7673 0.1081 Uani ? ?
H(62) 0.4475 0.0746 0.8011 0.1081 Uani ? ?
H(63) 0.3515 0.1305 0.7333 0.1339 Uani ? ?
H(64) 0.4288 0.1216 0.6993 0.1339 Uani ? ?
H(65) 0.3713 0.0430 0.7116 0.1339 Uani ? ?
H(66) 0.5213 0.4221 0.8091 0.1407 Uani ? ?
H(67) 0.4691 0.3200 0.8667 0.1192 Uani ? ?
H(68) 0.5969 0.3374 0.9571 0.1069 Uani ? ?
H(69) 0.7285 0.4515 0.9565 0.1176 Uani ? ?
H(70) 0.6853 0.5057 0.8649 0.1281 Uani ? ?
H(71) 1.1355 0.1188 0.7485 0.0573 Uani ? ?
H(72) 1.2797 0.1450 0.8184 0.0629 Uani ? ?
H(73) 1.3687 0.1433 0.9157 0.0762 Uani ? ?
H(74) 1.3687 0.1027 1.0020 0.0955 Uani ? ?
H(75) 1.2267 0.0277 1.0157 0.0867 Uani ? ?
H(76) 1.0850 -0.0046 0.9447 0.0677 Uani ? ?
H(77) 1.0903 -0.1232 0.8349 0.0692 Uani ? ?
H(78) 1.0797 -0.2638 0.8379 0.0983 Uani ? ?
H(79) 0.9470 -0.3359 0.8587 0.1002 Uani ? ?
H(80) 0.8167 -0.2681 0.8719 0.0902 Uani ? ?
H(81) 0.7366 -0.1338 0.8766 0.0786 Uani ? ?
H(82) 0.7428 0.0042 0.8691 0.0576 Uani ? ?
H(83) 0.7904 -0.0857 0.7238 0.0644 Uani ? ?
H(84) 0.8318 -0.2165 0.7309 0.0702 Uani ? ?
H(85) 0.7839 -0.3626 0.7391 0.1160 Uani ? ?
H(86) 0.6765 -0.4716 0.7510 0.1771 Uani ? ?
H(87) 0.5109 -0.4459 0.7492 0.1888 Uani ? ?
H(88) 0.4646 -0.3139 0.7324 0.1298 Uani ? ?
H(89) 0.5637 -0.1490 0.8282 0.0897 Uani ? ?
H(90) 0.5115 -0.1198 0.9049 0.1215 Uani ? ?
H(91) 0.3562 -0.0779 0.8998 0.1204 Uani ? ?
H(92) 0.2497 -0.0783 0.8164 0.1031 Uani ? ?
H(93) 0.2146 -0.0984 0.7113 0.1157 Uani ? ?
H(94) 0.2635 -0.1354 0.6318 0.1364 Uani ? ?
H(95) 0.3204 0.4177 0.7332 0.0984 Uani ? ?
H(96) 0.3466 0.5586 0.7593 0.0968 Uani ? ?
H(97) 0.3382 0.6814 0.8247 0.1161 Uani ? ?
H(98) 0.2937 0.7358 0.9045 0.1328 Uani ? ?
H(99) 0.2320 0.6459 0.9572 0.1087 Uani ? ?
H(100) 0.2163 0.5084 0.9326 0.0811 Uani ? ?
H(101) 0.4024 0.4381 0.9397 0.0659 Uani ? ?
H(102) 0.4971 0.4263 1.0276 0.0816 Uani ? ?
H(103) 0.4325 0.3436 1.0837 0.0956 Uani ? ?
H(104) 0.2805 0.2643 1.0500 0.0857 Uani ? ?
H(105) 0.1284 0.2212 0.9741 0.0742 Uani ? ?
H(106) 0.0382 0.2213 0.8863 0.0678 Uani ? ?

loop_
_atom_type_symbol
_atom_type_oxidation_number
_atom_type_number_in_cell
_atom_type_scat_dispersion_real
_atom_type_scat_dispersion_imag
_atom_type_scat_source
Ti 0 4 0.278 0.446 'International Tables'
Co 0 4 0.349 0.972 'International Tables'
P 0 12 0.102 0.094 'International Tables'
O 0 52 0.011 0.006 'International Tables'
C 0 188 0.003 0.002 'International Tables'
H 0 228 0.000 0.000 'International Tables'

loop_
_geom_angle_atom_site_label_1
_geom_angle_atom_site_label_2
_geom_angle_atom_site_label_3
_geom_angle
_geom_angle_site_symmetry_1
_geom_angle_site_symmetry_2
_geom_angle_site_symmetry_3
_geom_angle_publ_flag
P(1) Co(1) P(2) 90.3(2) ? ? ? yes
P(1) Co(1) P(3) 90.2(1) ? ? ? yes
P(1) Co(1) C(13) 89.7(7) ? ? ? yes
P(1) Co(1) C(14) 114.2(6) ? ? ? yes
P(1) Co(1) C(15) 153.6(5) ? ? ? yes
P(1) Co(1) C(16) 140.8(7) ? ? ? yes
P(1) Co(1) C(17) 102.5(7) ? ? ? yes
P(2) Co(1) P(3) 90.3(1) ? ? ? yes
P(2) Co(1) C(13) 130.3(7) ? ? ? yes
P(2) Co(1) C(14) 97.0(6) ? ? ? yes
P(2) Co(1) C(15) 96.9(5) ? ? ? yes
P(2) Co(1) C(16) 128.8(7) ? ? ? yes
P(2) Co(1) C(17) 162.0(4) ? ? ? yes
P(3) Co(1) C(13) 139.3(7) ? ? ? yes
P(3) Co(1) C(14) 154.3(6) ? ? ? yes
P(3) Co(1) C(15) 115.0(5) ? ? ? yes
P(3) Co(1) C(16) 91.1(4) ? ? ? yes
P(3) Co(1) C(17) 102.1(6) ? ? ? yes
C(13) Co(1) C(14) 39.8(10) ? ? ? yes
C(13) Co(1) C(15) 66.3(8) ? ? ? yes
C(13) Co(1) C(16) 64.8(8) ? ? ? yes
C(13) Co(1) C(17) 38.8(9) ? ? ? yes
C(14) Co(1) C(15) 39.8(8) ? ? ? yes
C(14) Co(1) C(16) 65.1(7) ? ? ? yes
C(14) Co(1) C(17) 66.3(7) ? ? ? yes
C(15) Co(1) C(16) 38.3(8) ? ? ? yes
C(15) Co(1) C(17) 66.1(7) ? ? ? yes
C(16) Co(1) C(17) 39.3(10) ? ? ? yes
P(4) Co(2) P(5) 88.7(1) ? ? ? yes
P(4) Co(2) P(6) 90.8(1) ? ? ? yes
P(4) Co(2) C(30) 94.7(7) ? ? ? yes
P(4) Co(2) C(31) 125.4(7) ? ? ? yes
P(4) Co(2) C(32) 160.3(6) ? ? ? yes
P(4) Co(2) C(33) 131.6(7) ? ? ? yes
P(4) Co(2) C(34) 97.2(9) ? ? ? yes
P(5) Co(2) P(6) 90.2(1) ? ? ? yes
P(5) Co(2) C(30) 150.8(7) ? ? ? yes
P(5) Co(2) C(31) 145.8(7) ? ? ? yes
P(5) Co(2) C(32) 107.1(6) ? ? ? yes
P(5) Co(2) C(33) 90.7(5) ? ? ? yes
P(5) Co(2) C(34) 111.3(7) ? ? ? yes
P(6) Co(2) C(30) 118.6(7) ? ? ? yes
P(6) Co(2) C(31) 91.9(6) ? ? ? yes
P(6) Co(2) C(32) 100.7(6) ? ? ? yes
P(6) Co(2) C(33) 137.6(7) ? ? ? yes
P(6) Co(2) C(34) 157.1(7) ? ? ? yes
C(30) Co(2) C(31) 38(1) ? ? ? yes
C(30) Co(2) C(32) 65.8(9) ? ? ? yes
C(30) Co(2) C(33) 65.6(8) ? ? ? yes
C(30) Co(2) C(34) 39.5(10) ? ? ? yes
C(31) Co(2) C(32) 39.1(9) ? ? ? yes
C(31) Co(2) C(33) 65.4(8) ? ? ? yes
C(31) Co(2) C(34) 66.0(10) ? ? ? yes
C(32) Co(2) C(33) 39.3(8) ? ? ? yes
C(32) Co(2) C(34) 66(1) ? ? ? yes
C(33) Co(2) C(34) 39(1) ? ? ? yes
Ti(2) Ti(1) O(1) 40.1(2) ? ? ? yes
Ti(2) Ti(1) O(2) 43.4(2) ? ? ? yes
Ti(2) Ti(1) O(3) 95.6(2) ? ? ? yes
Ti(2) Ti(1) O(6) 132.3(2) ? ? ? yes
Ti(2) Ti(1) O(9) 141.5(2) ? ? ? yes
Ti(2) Ti(1) O(21) 97.5(2) ? ? ? yes
O(1) Ti(1) O(2) 83.3(3) ? ? ? yes
O(1) Ti(1) O(3) 90.2(3) ? ? ? yes
O(1) Ti(1) O(6) 92.2(3) ? ? ? yes
O(1) Ti(1) O(9) 171.7(3) ? ? ? yes
O(1) Ti(1) O(21) 99.0(3) ? ? ? yes
O(2) Ti(1) O(3) 94.3(3) ? ? ? yes
O(2) Ti(1) O(6) 175.0(3) ? ? ? yes
O(2) Ti(1) O(9) 98.3(3) ? ? ? yes
O(2) Ti(1) O(21) 96.1(3) ? ? ? yes
O(3) Ti(1) O(6) 83.5(3) ? ? ? yes
O(3) Ti(1) O(9) 81.6(3) ? ? ? yes
O(3) Ti(1) O(21) 166.8(3) ? ? ? yes
O(6) Ti(1) O(9) 85.8(3) ? ? ? yes
O(6) Ti(1) O(21) 86.7(3) ? ? ? yes
O(9) Ti(1) O(21) 88.9(3) ? ? ? yes
Ti(1) Ti(2) O(1) 42.6(2) ? ? ? yes
Ti(1) Ti(2) O(2) 39.7(2) ? ? ? yes
Ti(1) Ti(2) O(12) 94.1(2) ? ? ? yes
Ti(1) Ti(2) O(15) 131.0(2) ? ? ? yes
Ti(1) Ti(2) O(18) 140.8(2) ? ? ? yes
Ti(1) Ti(2) O(22) 96.4(2) ? ? ? yes
O(1) Ti(2) O(2) 82.2(3) ? ? ? yes
O(1) Ti(2) O(12) 92.8(3) ? ? ? yes
O(1) Ti(2) O(15) 172.9(3) ? ? ? yes
O(1) Ti(2) O(18) 98.4(3) ? ? ? yes
O(1) Ti(2) O(22) 95.6(3) ? ? ? yes
O(2) Ti(2) O(12) 89.4(3) ? ? ? yes
O(2) Ti(2) O(15) 91.3(3) ? ? ? yes
O(2) Ti(2) O(18) 172.3(3) ? ? ? yes
O(2) Ti(2) O(22) 98.0(3) ? ? ? yes
O(12) Ti(2) O(15) 84.3(3) ? ? ? yes
O(12) Ti(2) O(18) 82.9(3) ? ? ? yes
O(12) Ti(2) O(22) 169.4(3) ? ? ? yes
O(15) Ti(2) O(18) 87.7(3) ? ? ? yes
O(15) Ti(2) O(22) 88.0(3) ? ? ? yes
O(18) Ti(2) O(22) 89.6(3) ? ? ? yes
Co(1) P(1) O(3) 118.3(4) ? ? ? yes
Co(1) P(1) O(4) 106.3(4) ? ? ? yes
Co(1) P(1) O(5) 112.8(4) ? ? ? yes
O(3) P(1) O(4) 107.7(5) ? ? ? yes
O(3) P(1) O(5) 108.2(5) ? ? ? yes
O(4) P(1) O(5) 102.2(5) ? ? ? yes
Co(1) P(2) O(6) 117.2(3) ? ? ? yes
Co(1) P(2) O(7) 112.3(4) ? ? ? yes
Co(1) P(2) O(8) 106.4(4) ? ? ? yes
O(6) P(2) O(7) 108.7(5) ? ? ? yes
O(6) P(2) O(8) 109.5(5) ? ? ? yes
O(7) P(2) O(8) 101.7(5) ? ? ? yes
Co(1) P(3) O(9) 118.3(3) ? ? ? yes
Co(1) P(3) O(10) 106.1(3) ? ? ? yes
Co(1) P(3) O(11) 112.3(4) ? ? ? yes
O(9) P(3) O(10) 108.4(5) ? ? ? yes
O(9) P(3) O(11) 108.3(5) ? ? ? yes
O(10) P(3) O(11) 102.0(5) ? ? ? yes
Co(2) P(4) O(12) 116.4(4) ? ? ? yes
Co(2) P(4) O(13) 114.3(4) ? ? ? yes
Co(2) P(4) O(14) 109.0(3) ? ? ? yes
O(12) P(4) O(13) 106.4(4) ? ? ? yes
O(12) P(4) O(14) 110.7(5) ? ? ? yes
O(13) P(4) O(14) 98.7(5) ? ? ? yes
Co(2) P(5) O(15) 115.8(3) ? ? ? yes
Co(2) P(5) O(16) 113.2(4) ? ? ? yes
Co(2) P(5) O(17) 108.6(3) ? ? ? yes
O(15) P(5) O(16) 108.1(5) ? ? ? yes
O(15) P(5) O(17) 110.5(5) ? ? ? yes
O(16) P(5) O(17) 99.5(4) ? ? ? yes
Co(2) P(6) O(18) 117.9(3) ? ? ? yes
Co(2) P(6) O(19) 110.7(4) ? ? ? yes
Co(2) P(6) O(20) 109.1(4) ? ? ? yes
O(18) P(6) O(19) 107.7(5) ? ? ? yes
O(18) P(6) O(20) 108.7(4) ? ? ? yes
O(19) P(6) O(20) 101.4(5) ? ? ? yes
Ti(1) O(1) Ti(2) 97.3(3) ? ? ? yes
Ti(1) O(2) Ti(2) 96.9(3) ? ? ? yes
Ti(1) O(3) P(1) 132.8(5) ? ? ? yes
P(1) O(4) C(1) 118(1) ? ? ? yes
P(1) O(5) C(3) 123.1(8) ? ? ? yes
Ti(1) O(6) P(2) 133.2(5) ? ? ? yes
P(2) O(7) C(5) 123.4(9) ? ? ? yes
P(2) O(8) C(7) 119.6(9) ? ? ? yes
Ti(1) O(9) P(3) 134.8(4) ? ? ? yes
P(3) O(10) C(9) 120.3(9) ? ? ? yes
P(3) O(11) C(11) 122(1) ? ? ? yes
Ti(2) O(12) P(4) 129.0(4) ? ? ? yes
P(4) O(13) C(18) 122.3(9) ? ? ? yes
P(4) O(14) C(20) 119.3(8) ? ? ? yes
Ti(2) O(15) P(5) 131.0(4) ? ? ? yes
P(5) O(16) C(22) 124.9(9) ? ? ? yes
P(5) O(17) C(24) 118.5(9) ? ? ? yes
Ti(2) O(18) P(6) 132.0(5) ? ? ? yes
P(6) O(19) C(26) 126(1) ? ? ? yes
P(6) O(20) C(28) 121.1(8) ? ? ? yes
Ti(1) O(21) C(35) 131.6(7) ? ? ? yes
Ti(2) O(22) C(54) 136.1(6) ? ? ? yes
O(4) C(1) C(2) 111(3) ? ? ? yes
O(5) C(3) C(4) 113(1) ? ? ? yes
O(7) C(5) C(6) 113(1) ? ? ? yes
O(8) C(7) C(8) 113(1) ? ? ? yes
O(10) C(9) C(10) 112(1) ? ? ? yes
O(11) C(11) C(12) 116(2) ? ? ? yes
Co(1) C(13) C(14) 69(1) ? ? ? yes
Co(1) C(13) C(17) 70(1) ? ? ? yes
C(14) C(13) C(17) 108(2) ? ? ? yes
Co(1) C(14) C(13) 71.1(9) ? ? ? yes
Co(1) C(14) C(15) 70.9(8) ? ? ? yes
C(13) C(14) C(15) 107(1) ? ? ? yes
Co(1) C(15) C(14) 69.4(10) ? ? ? yes
Co(1) C(15) C(16) 71.1(9) ? ? ? yes
C(14) C(15) C(16) 107(1) ? ? ? yes
Co(1) C(16) C(15) 70(1) ? ? ? yes
Co(1) C(16) C(17) 70(1) ? ? ? yes
C(15) C(16) C(17) 110(1) ? ? ? yes
Co(1) C(17) C(13) 70(1) ? ? ? yes
Co(1) C(17) C(16) 70(1) ? ? ? yes
C(13) C(17) C(16) 106(1) ? ? ? yes
O(13) C(18) C(19) 108(1) ? ? ? yes
O(14) C(20) C(21) 111(1) ? ? ? yes
O(16) C(22) C(23) 112(1) ? ? ? yes
O(17) C(24) C(25) 111(1) ? ? ? yes
O(19) C(26) C(27) 113(1) ? ? ? yes
O(20) C(28) C(29) 110(1) ? ? ? yes
Co(2) C(30) C(31) 69(1) ? ? ? yes
Co(2) C(30) C(34) 70(1) ? ? ? yes
C(31) C(30) C(34) 108(1) ? ? ? yes
Co(2) C(31) C(30) 71(1) ? ? ? yes
Co(2) C(31) C(32) 69(1) ? ? ? yes
C(30) C(31) C(32) 108(1) ? ? ? yes
Co(2) C(32) C(31) 71(1) ? ? ? yes
Co(2) C(32) C(33) 70(1) ? ? ? yes
C(31) C(32) C(33) 107(1) ? ? ? yes
Co(2) C(33) C(32) 70(1) ? ? ? yes
Co(2) C(33) C(34) 71(1) ? ? ? yes
C(32) C(33) C(34) 109(1) ? ? ? yes
Co(2) C(34) C(30) 70(1) ? ? ? yes
Co(2) C(34) C(33) 68(1) ? ? ? yes
C(30) C(34) C(33) 105(2) ? ? ? yes
O(21) C(35) C(36) 120(1) ? ? ? yes
O(21) C(35) C(44) 119.3(10) ? ? ? yes
C(36) C(35) C(44) 120.5(9) ? ? ? yes
C(35) C(36) C(37) 121(1) ? ? ? yes
C(36) C(37) C(38) 120(1) ? ? ? yes
C(37) C(38) C(39) 121(1) ? ? ? yes
C(37) C(38) C(43) 118.6(10) ? ? ? yes
C(39) C(38) C(43) 120(1) ? ? ? yes
C(38) C(39) C(40) 119(1) ? ? ? yes
C(39) C(40) C(41) 121(1) ? ? ? yes
C(40) C(41) C(42) 119(1) ? ? ? yes
C(41) C(42) C(43) 121(1) ? ? ? yes
C(38) C(43) C(42) 117.7(10) ? ? ? yes
C(38) C(43) C(44) 120(1) ? ? ? yes
C(42) C(43) C(44) 121(1) ? ? ? yes
C(35) C(44) C(43) 117(1) ? ? ? yes
C(35) C(44) C(45) 120.9(9) ? ? ? yes
C(43) C(44) C(45) 121(1) ? ? ? yes
C(44) C(45) C(46) 118(1) ? ? ? yes
C(44) C(45) C(54) 122(1) ? ? ? yes
C(46) C(45) C(54) 118(1) ? ? ? yes
C(45) C(46) C(47) 124(1) ? ? ? yes
C(45) C(46) C(51) 120(1) ? ? ? yes
C(47) C(46) C(51) 115(1) ? ? ? yes
C(46) C(47) C(48) 122(1) ? ? ? yes
C(47) C(48) C(49) 121(1) ? ? ? yes
C(48) C(49) C(50) 119(1) ? ? ? yes
C(49) C(50) C(51) 121(1) ? ? ? yes
C(46) C(51) C(50) 119(1) ? ? ? yes
C(46) C(51) C(52) 117(1) ? ? ? yes
C(50) C(51) C(52) 123(1) ? ? ? yes
C(51) C(52) C(53) 120(1) ? ? ? yes
C(52) C(53) C(54) 120(1) ? ? ? yes
O(22) C(54) C(45) 119(1) ? ? ? yes
O(22) C(54) C(53) 117(1) ? ? ? yes
C(45) C(54) C(53) 122(1) ? ? ? yes
O(23) C(55) C(56) 121(1) ? ? ? yes
O(23) C(55) C(64) 120(1) ? ? ? yes
C(56) C(55) C(64) 117(1) ? ? ? yes
C(55) C(56) C(57) 122(1) ? ? ? yes
C(56) C(57) C(58) 120(1) ? ? ? yes
C(57) C(58) C(59) 123(1) ? ? ? yes
C(57) C(58) C(63) 119(1) ? ? ? yes
C(59) C(58) C(63) 117(1) ? ? ? yes
C(58) C(59) C(60) 127(1) ? ? ? yes
C(59) C(60) C(61) 115(1) ? ? ? yes
C(60) C(61) C(62) 119(1) ? ? ? yes
C(61) C(62) C(63) 123(1) ? ? ? yes
C(58) C(63) C(62) 116(1) ? ? ? yes
C(58) C(63) C(64) 119(1) ? ? ? yes
C(62) C(63) C(64) 123(1) ? ? ? yes
C(55) C(64) C(63) 120(1) ? ? ? yes
C(55) C(64) C(65) 118(1) ? ? ? yes
C(63) C(64) C(65) 121(1) ? ? ? yes
C(64) C(65) C(66) 119(1) ? ? ? yes
C(64) C(65) C(74) 119(1) ? ? ? yes
C(66) C(65) C(74) 121(1) ? ? ? yes
C(65) C(66) C(67) 124(1) ? ? ? yes
C(65) C(66) C(71) 117(1) ? ? ? yes
C(67) C(66) C(71) 118(1) ? ? ? yes
C(66) C(67) C(68) 122(1) ? ? ? yes
C(67) C(68) C(69) 121(1) ? ? ? yes
C(68) C(69) C(70) 119(1) ? ? ? yes
C(69) C(70) C(71) 122(1) ? ? ? yes
C(66) C(71) C(70) 115(1) ? ? ? yes
C(66) C(71) C(72) 118(1) ? ? ? yes
C(70) C(71) C(72) 125(1) ? ? ? yes
C(71) C(72) C(73) 123(1) ? ? ? yes
C(72) C(73) C(74) 117(1) ? ? ? yes
O(24) C(74) C(65) 123(1) ? ? ? yes
O(24) C(74) C(73) 114(1) ? ? ? yes
C(65) C(74) C(73) 121(1) ? ? ? yes
O(25) C(75) C(76) 116(1) ? ? ? yes
O(25) C(75) C(84) 124(1) ? ? ? yes
C(76) C(75) C(84) 119(1) ? ? ? yes
C(75) C(76) C(77) 120(1) ? ? ? yes
C(76) C(77) C(78) 120(1) ? ? ? yes
C(77) C(78) C(79) 122(1) ? ? ? yes
C(77) C(78) C(83) 119(1) ? ? ? yes
C(79) C(78) C(83) 117(1) ? ? ? yes
C(78) C(79) C(80) 120(1) ? ? ? yes
C(79) C(80) C(81) 119(1) ? ? ? yes
C(80) C(81) C(82) 119(1) ? ? ? yes
C(81) C(82) C(83) 124(1) ? ? ? yes
C(78) C(83) C(82) 117(1) ? ? ? yes
C(78) C(83) C(84) 119(1) ? ? ? yes
C(82) C(83) C(84) 122(1) ? ? ? yes
C(75) C(84) C(83) 119(1) ? ? ? yes
C(75) C(84) C(85) 119(1) ? ? ? yes
C(83) C(84) C(85) 120(1) ? ? ? yes
C(84) C(85) C(86) 122(1) ? ? ? yes
C(84) C(85) C(94) 121(1) ? ? ? yes
C(86) C(85) C(94) 115(1) ? ? ? yes
C(85) C(86) C(87) 122(1) ? ? ? yes
C(85) C(86) C(91) 121(1) ? ? ? yes
C(87) C(86) C(91) 116(1) ? ? ? yes
C(86) C(87) C(88) 121(1) ? ? ? yes
C(87) C(88) C(89) 120(1) ? ? ? yes
C(88) C(89) C(90) 120(1) ? ? ? yes
C(89) C(90) C(91) 120(1) ? ? ? yes
C(86) C(91) C(90) 120(1) ? ? ? yes
C(86) C(91) C(92) 117(1) ? ? ? yes
C(90) C(91) C(92) 122(1) ? ? ? yes
C(91) C(92) C(93) 123(1) ? ? ? yes
C(92) C(93) C(94) 118(1) ? ? ? yes
O(26) C(94) C(85) 117(1) ? ? ? yes
O(26) C(94) C(93) 118(1) ? ? ? yes
C(85) C(94) C(93) 123(1) ? ? ? yes

loop_
_geom_bond_atom_site_label_1
_geom_bond_atom_site_label_2
_geom_bond_distance
_geom_bond_site_symmetry_1
_geom_bond_site_symmetry_2
_geom_bond_publ_flag
Co(1) P(1) 2.165(4) ? ? yes
Co(1) P(2) 2.153(4) ? ? yes
Co(1) P(3) 2.157(3) ? ? yes
Co(1) C(13) 2.08(2) ? ? yes
Co(1) C(14) 2.05(1) ? ? yes
Co(1) C(15) 2.07(2) ? ? yes
Co(1) C(16) 2.07(2) ? ? yes
Co(1) C(17) 2.08(2) ? ? yes
Co(2) P(4) 2.169(4) ? ? yes
Co(2) P(5) 2.176(4) ? ? yes
Co(2) P(6) 2.170(4) ? ? yes
Co(2) C(30) 2.10(3) ? ? yes
Co(2) C(31) 2.08(2) ? ? yes
Co(2) C(32) 2.06(3) ? ? yes
Co(2) C(33) 2.06(2) ? ? yes
Co(2) C(34) 2.10(2) ? ? yes
Ti(1) Ti(2) 2.787(3) ? ? yes
Ti(1) O(1) 1.902(8) ? ? yes
Ti(1) O(2) 1.794(7) ? ? yes
Ti(1) O(3) 2.090(8) ? ? yes
Ti(1) O(6) 2.118(7) ? ? yes
Ti(1) O(9) 2.086(8) ? ? yes
Ti(1) O(21) 1.891(8) ? ? yes
Ti(2) O(1) 1.809(6) ? ? yes
Ti(2) O(2) 1.928(8) ? ? yes
Ti(2) O(12) 2.087(8) ? ? yes
Ti(2) O(15) 2.092(7) ? ? yes
Ti(2) O(18) 2.052(8) ? ? yes
Ti(2) O(22) 1.890(8) ? ? yes
P(1) O(3) 1.502(7) ? ? yes
P(1) O(4) 1.59(1) ? ? yes
P(1) O(5) 1.589(9) ? ? yes
P(2) O(6) 1.508(8) ? ? yes
P(2) O(7) 1.59(1) ? ? yes
P(2) O(8) 1.564(9) ? ? yes
P(3) O(9) 1.512(8) ? ? yes
P(3) O(10) 1.610(10) ? ? yes
P(3) O(11) 1.56(1) ? ? yes
P(4) O(12) 1.523(8) ? ? yes
P(4) O(13) 1.615(9) ? ? yes
P(4) O(14) 1.604(9) ? ? yes
P(5) O(15) 1.506(9) ? ? yes
P(5) O(16) 1.568(8) ? ? yes
P(5) O(17) 1.580(9) ? ? yes
P(6) O(18) 1.534(8) ? ? yes
P(6) O(19) 1.58(1) ? ? yes
P(6) O(20) 1.606(7) ? ? yes
O(4) C(1) 1.38(3) ? ? yes
O(5) C(3) 1.41(2) ? ? yes
O(7) C(5) 1.44(2) ? ? yes
O(8) C(7) 1.40(2) ? ? yes
O(10) C(9) 1.43(1) ? ? yes
O(11) C(11) 1.35(3) ? ? yes
O(13) C(18) 1.40(2) ? ? yes
O(14) C(20) 1.46(2) ? ? yes
O(16) C(22) 1.42(2) ? ? yes
O(17) C(24) 1.46(2) ? ? yes
O(19) C(26) 1.42(2) ? ? yes
O(20) C(28) 1.43(2) ? ? yes
O(21) C(35) 1.34(1) ? ? yes
O(22) C(54) 1.33(1) ? ? yes
O(23) C(55) 1.32(2) ? ? yes
O(24) C(74) 1.38(2) ? ? yes
O(25) C(75) 1.36(2) ? ? yes
O(26) C(94) 1.38(1) ? ? yes
C(1) C(2) 1.20(4) ? ? yes
C(3) C(4) 1.40(2) ? ? yes
C(5) C(6) 1.49(3) ? ? yes
C(7) C(8) 1.50(3) ? ? yes
C(9) C(10) 1.46(3) ? ? yes
C(11) C(12) 1.20(4) ? ? yes
C(13) C(14) 1.41(4) ? ? yes
C(13) C(17) 1.38(3) ? ? yes
C(14) C(15) 1.40(3) ? ? yes
C(15) C(16) 1.36(3) ? ? yes
C(16) C(17) 1.40(3) ? ? yes
C(18) C(19) 1.50(2) ? ? yes
C(20) C(21) 1.41(3) ? ? yes
C(22) C(23) 1.52(2) ? ? yes
C(24) C(25) 1.41(3) ? ? yes
C(26) C(27) 1.41(3) ? ? yes
C(28) C(29) 1.42(2) ? ? yes
C(30) C(31) 1.39(4) ? ? yes
C(30) C(34) 1.42(3) ? ? yes
C(31) C(32) 1.39(3) ? ? yes
C(32) C(33) 1.39(3) ? ? yes
C(33) C(34) 1.40(4) ? ? yes
C(35) C(36) 1.41(2) ? ? yes
C(35) C(44) 1.42(2) ? ? yes
C(36) C(37) 1.37(2) ? ? yes
C(37) C(38) 1.41(2) ? ? yes
C(38) C(39) 1.40(2) ? ? yes
C(38) C(43) 1.44(2) ? ? yes
C(39) C(40) 1.40(2) ? ? yes
C(40) C(41) 1.41(2) ? ? yes
C(41) C(42) 1.36(2) ? ? yes
C(42) C(43) 1.42(2) ? ? yes
C(43) C(44) 1.43(1) ? ? yes
C(44) C(45) 1.48(2) ? ? yes
C(45) C(46) 1.41(2) ? ? yes
C(45) C(54) 1.37(2) ? ? yes
C(46) C(47) 1.43(2) ? ? yes
C(46) C(51) 1.43(2) ? ? yes
C(47) C(48) 1.38(2) ? ? yes
C(48) C(49) 1.37(3) ? ? yes
C(49) C(50) 1.37(3) ? ? yes
C(50) C(51) 1.44(2) ? ? yes
C(51) C(52) 1.45(2) ? ? yes
C(52) C(53) 1.34(2) ? ? yes
C(53) C(54) 1.39(2) ? ? yes
C(55) C(56) 1.45(2) ? ? yes
C(55) C(64) 1.37(2) ? ? yes
C(56) C(57) 1.36(2) ? ? yes
C(57) C(58) 1.38(2) ? ? yes
C(58) C(59) 1.42(3) ? ? yes
C(58) C(63) 1.43(2) ? ? yes
C(59) C(60) 1.38(3) ? ? yes
C(60) C(61) 1.42(3) ? ? yes
C(61) C(62) 1.44(3) ? ? yes
C(62) C(63) 1.41(2) ? ? yes
C(63) C(64) 1.43(2) ? ? yes
C(64) C(65) 1.51(2) ? ? yes
C(65) C(66) 1.41(2) ? ? yes
C(65) C(74) 1.35(2) ? ? yes
C(66) C(67) 1.36(2) ? ? yes
C(66) C(71) 1.47(2) ? ? yes
C(67) C(68) 1.33(3) ? ? yes
C(68) C(69) 1.39(3) ? ? yes
C(69) C(70) 1.33(2) ? ? yes
C(70) C(71) 1.43(3) ? ? yes
C(71) C(72) 1.39(2) ? ? yes
C(72) C(73) 1.37(3) ? ? yes
C(73) C(74) 1.44(2) ? ? yes
C(75) C(76) 1.44(2) ? ? yes
C(75) C(84) 1.37(2) ? ? yes
C(76) C(77) 1.35(3) ? ? yes
C(77) C(78) 1.38(3) ? ? yes
C(78) C(79) 1.42(2) ? ? yes
C(78) C(83) 1.42(2) ? ? yes
C(79) C(80) 1.41(3) ? ? yes
C(80) C(81) 1.37(3) ? ? yes
C(81) C(82) 1.32(2) ? ? yes
C(82) C(83) 1.41(2) ? ? yes
C(83) C(84) 1.42(2) ? ? yes
C(84) C(85) 1.47(2) ? ? yes
C(85) C(86) 1.43(2) ? ? yes
C(85) C(94) 1.37(2) ? ? yes
C(86) C(87) 1.42(2) ? ? yes
C(86) C(91) 1.43(2) ? ? yes
C(87) C(88) 1.39(2) ? ? yes
C(88) C(89) 1.39(2) ? ? yes
C(89) C(90) 1.36(2) ? ? yes
C(90) C(91) 1.42(2) ? ? yes
C(91) C(92) 1.40(2) ? ? yes
C(92) C(93) 1.33(2) ? ? yes
C(93) C(94) 1.40(2) ? ? yes
